data_7231301
loop_
_publ_author_name
'Tanaka, Koichi'
'Kinoshita, Maya'
'Kayahara, Jun'
'Uebayashi, Yutaro'
'Nakaji, Kazusada'
'Morawiak, Maja'
'Urbanczyk-Lipkowska, Zofia'

_publ_section_title
;
 Asymmetric ring-opening reaction of meso-epoxides with aromatic amines
 using homochiral metal--organic frameworks as recyclable heterogeneous
 catalysts
;
_journal_issue 49
_journal_name_full 'RSC Advances'
_journal_page_first 28139
_journal_paper_doi 10.1039/C8RA05163A
_journal_volume 8
_journal_year 2018
_chemical_absolute_configuration rm
_chemical_formula_moiety 'C42 H30 N O12 Zn2, C4 H9 N O, 0.5(C2 H6 O), O0.50'
_chemical_formula_sum 'C47 H42 N2 O14 Zn2'
_chemical_formula_weight 989.56
_chemical_name_systematic
;
 ?
;
_space_group_crystal_system monoclinic
_space_group_IT_number 4
_space_group_name_Hall 'P 2yb'
_space_group_name_H-M_alt 'P 1 21 1'
_symmetry_space_group_name_Hall 'P 2yb'
_symmetry_space_group_name_H-M 'P 1 21 1'
_atom_sites_solution_hydrogens geom
_atom_sites_solution_primary direct
_atom_sites_solution_secondary difmap
_audit_creation_method SHELXL-2014
_audit_update_record
;
2018-03-27 deposited with the CCDC.
2018-08-01 downloaded from the CCDC.
;
_cell_angle_alpha 90
_cell_angle_beta 98.9820(10)
_cell_angle_gamma 90
_cell_formula_units_Z 2
_cell_length_a 10.2719(2)
_cell_length_b 16.6231(3)
_cell_length_c 19.0321(4)
_cell_measurement_reflns_used 10606
_cell_measurement_temperature 296(2)
_cell_measurement_theta_max 68.36
_cell_measurement_theta_min 3.55
_cell_volume 3209.90(11)
_computing_cell_refinement 'Bruker SAINT'
_computing_data_collection 'Bruker APEX2'
_computing_data_reduction 'Bruker SAINT'
_computing_molecular_graphics 'Bruker SHELXTL'
_computing_publication_material 'Bruker SHELXTL'
_computing_structure_refinement 'SHELXL-2014 (Sheldrick, 2014)'
_computing_structure_solution 'SHELXL-2014 (Sheldrick, 2014)'
_diffrn_ambient_temperature 296(2)
_diffrn_measured_fraction_theta_full 1.000
_diffrn_measured_fraction_theta_max 0.998
_diffrn_measurement_device_type 'Bruker APEX-II CCD'
_diffrn_measurement_method '\f and \w scans'
_diffrn_radiation_monochromator graphite
_diffrn_radiation_type CuK\a
_diffrn_radiation_wavelength 1.54178
_diffrn_reflns_av_R_equivalents 0.0677
_diffrn_reflns_av_unetI/netI 0.0555
_diffrn_reflns_Laue_measured_fraction_full 1.000
_diffrn_reflns_Laue_measured_fraction_max 0.998
_diffrn_reflns_limit_h_max 12
_diffrn_reflns_limit_h_min -12
_diffrn_reflns_limit_k_max 19
_diffrn_reflns_limit_k_min -20
_diffrn_reflns_limit_l_max 22
_diffrn_reflns_limit_l_min -22
_diffrn_reflns_number 55842
_diffrn_reflns_point_group_measured_fraction_full 1.000
_diffrn_reflns_point_group_measured_fraction_max 0.998
_diffrn_reflns_theta_full 67.679
_diffrn_reflns_theta_max 68.361
_diffrn_reflns_theta_min 3.549
_diffrn_source 'fine-focus sealed tube'
_exptl_absorpt_coefficient_mu 1.336
_exptl_absorpt_correction_T_max 0.8330
_exptl_absorpt_correction_T_min 0.7840
_exptl_absorpt_correction_type numerical
_exptl_absorpt_process_details sadabs
_exptl_crystal_colour yellow-colourless
_exptl_crystal_density_diffrn 1.024
_exptl_crystal_density_method 'not measured'
_exptl_crystal_description plate
_exptl_crystal_F_000 1020
_exptl_crystal_size_max 0.196
_exptl_crystal_size_mid 0.191
_exptl_crystal_size_min 0.145
_refine_diff_density_max 0.830
_refine_diff_density_min -0.634
_refine_diff_density_rms 0.129
_refine_ls_abs_structure_details
;
 Refined as an inversion twin.
 Three N,N-dimethylacetate molecules were refined in isotropic mode 
 with geometric restrains; two of them with 0.5 occupanncy .
;
_refine_ls_abs_structure_Flack -0.03(4)
_refine_ls_extinction_method none
_refine_ls_goodness_of_fit_ref 1.080
_refine_ls_hydrogen_treatment constr
_refine_ls_matrix_type full
_refine_ls_number_parameters 589
_refine_ls_number_reflns 11706
_refine_ls_number_restraints 45
_refine_ls_restrained_S_all 1.082
_refine_ls_R_factor_all 0.0725
_refine_ls_R_factor_gt 0.0664
_refine_ls_shift/su_max 0.044
_refine_ls_shift/su_mean 0.008
_refine_ls_structure_factor_coef Fsqd
_refine_ls_weighting_details 'w=1/[\s^2^(Fo^2^)+(0.1374P)^2^+0.1428P] where P=(Fo^2^+2Fc^2^)/3'
_refine_ls_weighting_scheme calc
_refine_ls_wR_factor_gt 0.1725
_refine_ls_wR_factor_ref 0.1811
_reflns_Friedel_coverage 0.928
_reflns_Friedel_fraction_full 1.000
_reflns_Friedel_fraction_max 0.998
_reflns_number_gt 10606
_reflns_number_total 11706
_reflns_threshold_expression 'I > 2\s(I)'
_cod_data_source_file c8ra05163a2.cif
_cod_data_source_block TANA_3_2017
_cod_database_code 7231301
_shelx_space_group_comment
;
The symmetry employed for this shelxl refinement is uniquely defined
by the following loop, which should always be used as a source of
symmetry information in preference to the above space-group names.
They are only intended as comments.
;
_shelx_estimated_absorpt_t_min 0.780
_shelx_estimated_absorpt_t_max 0.830
_shelxl_version_number 2014-3

loop_
_space_group_symop_operation_xyz
'x, y, z'
'-x, y+1/2, -z'

loop_
_atom_site_label
_atom_site_type_symbol
_atom_site_fract_x
_atom_site_fract_y
_atom_site_fract_z
_atom_site_U_iso_or_equiv
_atom_site_adp_type
_atom_site_occupancy
_atom_site_site_symmetry_order
_atom_site_calc_flag
_atom_site_refinement_flags_posn
_atom_site_refinement_flags_adp
_atom_site_refinement_flags_occupancy
_atom_site_disorder_assembly
_atom_site_disorder_group
Zn1 Zn 0.26694(7) 0.79654(4) 0.49275(4) 0.0432(2) Uani 1 1 d . . . . .
Zn2 Zn 0.03226(6) 0.70515(4) 0.37506(3) 0.0375(2) Uani 1 1 d . . . . .
O1 O 0.1750(6) 0.7068(3) 0.5383(3) 0.0673(13) Uani 1 1 d . . . . .
O2 O 0.0583(5) 0.6322(3) 0.4556(3) 0.0631(12) Uani 1 1 d . . . . .
O3 O 0.0461(6) 0.8223(3) 0.3722(3) 0.0649(13) Uani 1 1 d . . . . .
O4 O 0.1121(6) 0.8709(3) 0.4801(3) 0.0697(14) Uani 1 1 d . . . . .
O5 O 0.1880(4) 0.6828(3) 0.3286(2) 0.0516(10) Uani 1 1 d . . . . .
O6 O 0.3324(4) 0.7308(3) 0.4191(2) 0.0575(12) Uani 1 1 d . . . . .
O7 O -0.1260(4) 0.6722(4) 0.3090(2) 0.0594(12) Uani 1 1 d . . . . .
O8 O -0.1937(5) 0.7286(5) 0.4007(3) 0.087(2) Uani 1 1 d . . . . .
O9 O 0.3866(9) 0.7987(8) 0.5865(5) 0.131(3) Uani 1 1 d . . . . .
O10 O 0.3748(11) 0.8909(5) 0.4612(5) 0.135(4) Uani 1 1 d D . . . .
O11 O 0.2037(10) 0.6796(5) 0.9090(4) 0.121(3) Uani 1 1 d D . . . .
O12 O 0.5255(10) 0.6725(6) -0.0402(3) 0.113(3) Uani 1 1 d D . . . .
O14 O 0.827(5) 0.959(3) 0.655(3) 0.24(2) Uiso 0.5 1 d D . P . .
O15 O -0.120(5) 0.800(3) 0.146(2) 0.25(2) Uiso 0.5 1 d D . P . .
O17 O 0.121(15) 0.063(9) 0.283(8) 0.33(6) Uiso 0.25 1 d . . P . .
N1 N 0.520(2) 0.9899(12) 0.4686(11) 0.181(7) Uiso 1 1 d D . . . .
N2 N 0.743(3) 0.845(3) 0.599(2) 0.194(15) Uiso 0.5 1 d D . P . .
N3 N 0.028(5) 0.712(3) 0.113(3) 0.23(2) Uiso 0.5 1 d D . P . .
C1 C 0.1142(6) 0.6448(4) 0.5172(3) 0.0495(13) Uani 1 1 d . . . . .
C2 C 0.1078(7) 0.5796(4) 0.5702(3) 0.0490(13) Uani 1 1 d . . . . .
C3 C 0.0357(7) 0.5098(4) 0.5505(3) 0.0518(14) Uani 1 1 d . . . . .
H3 H -0.0098 0.5043 0.5045 0.062 Uiso 1 1 calc R U . . .
C4 C 0.0321(7) 0.4489(4) 0.5995(3) 0.0510(13) Uani 1 1 d . . . . .
C5 C -0.0474(6) 0.3760(4) 0.5796(3) 0.0514(13) Uani 1 1 d . . . . .
C6 C 0.1024(8) 0.4568(4) 0.6686(3) 0.0554(15) Uani 1 1 d . . . . .
H6 H 0.1029 0.4146 0.7007 0.066 Uiso 1 1 calc R U . . .
C7 C 0.1706(8) 0.5264(4) 0.6895(4) 0.0578(15) Uani 1 1 d . . . . .
C8 C 0.1724(8) 0.5877(4) 0.6404(4) 0.0568(15) Uani 1 1 d . . . . .
H8 H 0.2172 0.6352 0.6543 0.068 Uiso 1 1 calc R U . . .
C9 C 0.2338(9) 0.5379(5) 0.7651(4) 0.0624(17) Uani 1 1 d . . . . .
C10 C 0.1959(11) 0.6030(6) 0.8008(5) 0.081(2) Uani 1 1 d . . . . .
H10 H 0.1366 0.6396 0.7767 0.097 Uiso 1 1 calc R U . . .
C11 C 0.2444(11) 0.6158(6) 0.8732(4) 0.082(2) Uani 1 1 d . . . . .
C12 C 0.3332(9) 0.5633(6) 0.9100(4) 0.0681(19) Uani 1 1 d . . . . .
C13 C 0.3761(8) 0.4963(5) 0.8739(4) 0.0647(17) Uani 1 1 d . . . . .
C14 C 0.4717(10) 0.4427(6) 0.9079(5) 0.078(2) Uani 1 1 d . . . . .
H14 H 0.5036 0.4500 0.9560 0.094 Uiso 1 1 calc R U . . .
C15 C 0.5188(12) 0.3811(8) 0.8734(5) 0.094(3) Uani 1 1 d . . . . .
H15 H 0.5839 0.3479 0.8974 0.113 Uiso 1 1 calc R U . . .
C16 C 0.4700(12) 0.3665(6) 0.8008(5) 0.088(3) Uani 1 1 d . . . . .
H16 H 0.5006 0.3230 0.7774 0.106 Uiso 1 1 calc R U . . .
C17 C 0.3785(10) 0.4166(6) 0.7662(4) 0.072(2) Uani 1 1 d . . . . .
H17 H 0.3481 0.4075 0.7182 0.087 Uiso 1 1 calc R U . . .
C18 C 0.3265(7) 0.4834(5) 0.8005(4) 0.0586(16) Uani 1 1 d . . . . .
C19A C 0.164(4) 0.7486(18) 0.8719(18) 0.016(14) Uiso 0.09(3) 1 d D . P A 1
H19A H 0.1037 0.7373 0.8284 0.020 Uiso 0.09(3) 1 calc R U P A 1
H19B H 0.2374 0.7802 0.8613 0.020 Uiso 0.09(3) 1 calc R U P A 1
C19B C 0.107(3) 0.7334(17) 0.8803(16) 0.092(8) Uiso 0.41(3) 1 d D . P A 2
H19C H 0.1245 0.7525 0.8345 0.111 Uiso 0.41(3) 1 calc R U P A 2
H19D H 0.1061 0.7794 0.9115 0.111 Uiso 0.41(3) 1 calc R U P A 2
C20A C 0.093(14) 0.789(10) 0.928(7) 0.11(5) Uiso 0.09(3) 1 d D . P A 1
H20A H 0.1327 0.8404 0.9406 0.170 Uiso 0.09(3) 1 calc R U P A 1
H20B H 0.1015 0.7556 0.9699 0.170 Uiso 0.09(3) 1 calc R U P A 1
H20C H 0.0017 0.7960 0.9095 0.170 Uiso 0.09(3) 1 calc R U P A 1
C20B C -0.026(6) 0.692(5) 0.871(4) 0.23(4) Uiso 0.41(3) 1 d D . P A 2
H20D H -0.0632 0.6906 0.8218 0.349 Uiso 0.41(3) 1 calc R U P A 2
H20E H -0.0837 0.7200 0.8975 0.349 Uiso 0.41(3) 1 calc R U P A 2
H20F H -0.0145 0.6374 0.8887 0.349 Uiso 0.41(3) 1 calc R U P A 2
C21 C 0.3772(8) 0.5756(5) -0.0119(4) 0.0626(17) Uani 1 1 d . . . . .
C22 C 0.4722(9) 0.6322(6) 0.0102(4) 0.071(2) Uani 1 1 d . . . . .
C23 C 0.5074(8) 0.6487(6) 0.0835(4) 0.069(2) Uani 1 1 d . . . . .
H23 H 0.5704 0.6880 0.0979 0.083 Uiso 1 1 calc R U . . .
C24 C 0.4521(6) 0.6089(5) 0.1334(3) 0.0549(15) Uani 1 1 d . . . . .
C25 C 0.3611(7) 0.5448(5) 0.1130(4) 0.0614(17) Uani 1 1 d . . . . .
C26 C 0.3096(11) 0.4941(7) 0.1619(5) 0.087(3) Uani 1 1 d . . . . .
H26 H 0.3393 0.5003 0.2104 0.104 Uiso 1 1 calc R U . . .
C27 C 0.2181(19) 0.4371(10) 0.1400(7) 0.141(7) Uani 1 1 d . . . . .
H27 H 0.1836 0.4056 0.1731 0.169 Uiso 1 1 calc R U . . .
C28 C 0.1759(17) 0.4259(10) 0.0669(7) 0.137(6) Uani 1 1 d . . . . .
H28 H 0.1125 0.3872 0.0514 0.164 Uiso 1 1 calc R U . . .
C29 C 0.2261(12) 0.4703(9) 0.0200(6) 0.105(4) Uani 1 1 d . . . . .
H29 H 0.1975 0.4609 -0.0282 0.126 Uiso 1 1 calc R U . . .
C30 C 0.3207(8) 0.5310(6) 0.0392(4) 0.0674(19) Uani 1 1 d . . . . .
C31A C 0.639(3) 0.715(2) -0.0233(18) 0.071(13) Uiso 0.23(4) 1 d D . P B 1
H31A H 0.7111 0.6791 -0.0074 0.086 Uiso 0.23(4) 1 calc R U P B 1
H31B H 0.6299 0.7521 0.0154 0.086 Uiso 0.23(4) 1 calc R U P B 1
C31B C 0.571(4) 0.7485(16) -0.0325(19) 0.074(12) Uiso 0.27(4) 1 d D . P B 2
H31C H 0.6166 0.7567 0.0156 0.089 Uiso 0.27(4) 1 calc R U P B 2
H31D H 0.4985 0.7863 -0.0413 0.089 Uiso 0.27(4) 1 calc R U P B 2
C32 C 0.667(8) 0.762(4) -0.087(3) 0.54(8) Uani 0.5 1 d D U P . .
H32A H 0.7092 0.7277 -0.1167 0.815 Uiso 0.5 1 calc R U P B 1
H32B H 0.7250 0.8063 -0.0707 0.815 Uiso 0.5 1 calc R U P B 1
H32C H 0.5866 0.7827 -0.1125 0.815 Uiso 0.5 1 calc R U P B 1
C33 C 0.4845(6) 0.6347(4) 0.2094(3) 0.0508(14) Uani 1 1 d . . . . .
C34 C 0.3853(5) 0.6520(4) 0.2485(3) 0.0473(13) Uani 1 1 d . . . . .
H34 H 0.2982 0.6430 0.2281 0.057 Uiso 1 1 calc R U . . .
C35 C 0.4118(5) 0.6825(4) 0.3177(3) 0.0432(12) Uani 1 1 d . . . . .
C36 C 0.3020(5) 0.7008(4) 0.3580(3) 0.0426(11) Uani 1 1 d . . . . .
C37 C 0.5422(5) 0.6971(4) 0.3473(3) 0.0455(12) Uani 1 1 d . . . . .
H37 H 0.5615 0.7184 0.3930 0.055 Uiso 1 1 calc R U . . .
C38 C 0.6436(5) 0.6801(4) 0.3093(3) 0.0474(13) Uani 1 1 d . . . . .
C39 C -0.2174(5) 0.6951(5) 0.3427(3) 0.0560(16) Uani 1 1 d . . . . .
C40 C 0.6145(6) 0.6485(5) 0.2408(4) 0.0547(15) Uani 1 1 d . . . . .
H40 H 0.6828 0.6363 0.2158 0.066 Uiso 1 1 calc R U . . .
C41 C 0.4056(19) 0.9569(11) 0.4858(11) 0.145(6) Uiso 1 1 d D . . . .
C42 C 0.343(2) 1.0067(15) 0.5395(12) 0.170(8) Uiso 1 1 d D . . . .
H42A H 0.4051 1.0135 0.5823 0.255 Uiso 1 1 calc R U . . .
H42B H 0.2660 0.9794 0.5504 0.255 Uiso 1 1 calc R U . . .
H42C H 0.3178 1.0585 0.5195 0.255 Uiso 1 1 calc R U . . .
C43 C 0.592(3) 0.9373(18) 0.4224(15) 0.209(11) Uiso 1 1 d D . . . .
H43A H 0.6657 0.9661 0.4097 0.313 Uiso 1 1 calc R U . . .
H43B H 0.5328 0.9229 0.3800 0.313 Uiso 1 1 calc R U . . .
H43C H 0.6221 0.8894 0.4480 0.313 Uiso 1 1 calc R U . . .
C44 C 0.570(3) 1.0654(16) 0.5018(17) 0.119(8) Uiso 0.5 1 d D . P . .
H44A H 0.6391 1.0543 0.5404 0.178 Uiso 0.5 1 calc R U P . .
H44B H 0.4993 1.0931 0.5194 0.178 Uiso 0.5 1 calc R U P . .
H44C H 0.6028 1.0985 0.4672 0.178 Uiso 0.5 1 calc R U P . .
C53 C 0.853(4) 0.889(3) 0.635(3) 0.21(2) Uiso 0.5 1 d D . P . .
C54 C 0.958(7) 0.821(5) 0.649(6) 0.46(10) Uiso 0.5 1 d D . P . .
H54A H 1.0108 0.8215 0.6112 0.692 Uiso 0.5 1 calc R U P . .
H54B H 0.9150 0.7701 0.6496 0.692 Uiso 0.5 1 calc R U P . .
H54C H 1.0136 0.8302 0.6935 0.692 Uiso 0.5 1 calc R U P . .
C55 C 0.619(3) 0.874(2) 0.6171(19) 0.130(10) Uiso 0.5 1 d D . P . .
H55A H 0.6326 0.8928 0.6653 0.195 Uiso 0.5 1 calc R U P . .
H55B H 0.5564 0.8305 0.6122 0.195 Uiso 0.5 1 calc R U P . .
H55C H 0.5868 0.9167 0.5856 0.195 Uiso 0.5 1 calc R U P . .
C56 C 0.781(5) 0.768(3) 0.570(3) 0.41(3) Uiso 1 1 d D . . . .
H56A H 0.8700 0.7547 0.5901 0.622 Uiso 1 1 calc R U . . .
H56B H 0.7753 0.7728 0.5189 0.622 Uiso 1 1 calc R U . . .
H56C H 0.7228 0.7261 0.5804 0.622 Uiso 1 1 calc R U . . .
C57 C -0.005(5) 0.789(3) 0.136(3) 0.21(2) Uiso 0.5 1 d D . P . .
C58 C 0.068(8) 0.846(4) 0.093(5) 0.36(6) Uiso 0.5 1 d D . P . .
H58A H 0.0171 0.8946 0.0832 0.542 Uiso 0.5 1 calc R U P . .
H58B H 0.0795 0.8209 0.0492 0.542 Uiso 0.5 1 calc R U P . .
H58C H 0.1524 0.8593 0.1198 0.542 Uiso 0.5 1 calc R U P . .
C59 C 0.006(6) 0.645(3) 0.162(3) 0.20(2) Uiso 0.5 1 d D . P . .
H59A H -0.0792 0.6509 0.1758 0.295 Uiso 0.5 1 calc R U P . .
H59B H 0.0729 0.6463 0.2028 0.295 Uiso 0.5 1 calc R U P . .
H59C H 0.0098 0.5943 0.1375 0.295 Uiso 0.5 1 calc R U P . .
C60 C 0.128(6) 0.716(4) 0.064(4) 0.25(3) Uiso 0.5 1 d D . P . .
H60A H 0.1561 0.7711 0.0605 0.370 Uiso 0.5 1 calc R U P . .
H60B H 0.0892 0.6978 0.0172 0.370 Uiso 0.5 1 calc R U P . .
H60C H 0.2022 0.6832 0.0815 0.370 Uiso 0.5 1 calc R U P . .
O18 O 0.259(13) 0.092(9) 0.253(7) 0.33(5) Uiso 0.25 1 d . . P . .
O16 O 0.752(4) 0.307(3) 0.295(3) 0.224(15) Uiso 0.5 1 d D . P . .
H16A H 0.7280 0.2974 0.3332 0.336 Uiso 0.5 1 calc R U P . .
C62 C 0.792(12) 0.425(5) 0.245(6) 0.52(9) Uiso 0.5 1 d D . P . .
H62A H 0.7828 0.3987 0.1997 0.785 Uiso 0.5 1 calc R U P . .
H62B H 0.8522 0.4693 0.2458 0.785 Uiso 0.5 1 calc R U P . .
H62C H 0.7081 0.4441 0.2537 0.785 Uiso 0.5 1 calc R U P . .
C61 C 0.847(6) 0.364(5) 0.304(4) 0.30(4) Uiso 0.5 1 d D . P . .
H61A H 0.9318 0.3427 0.2964 0.364 Uiso 0.5 1 calc R U P . .
H61B H 0.8560 0.3884 0.3509 0.364 Uiso 0.5 1 calc R U P . .

loop_
_atom_site_aniso_label
_atom_site_aniso_U_11
_atom_site_aniso_U_22
_atom_site_aniso_U_33
_atom_site_aniso_U_23
_atom_site_aniso_U_13
_atom_site_aniso_U_12
Zn1 0.0400(4) 0.0439(4) 0.0441(4) -0.0051(3) 0.0018(3) -0.0057(3)
Zn2 0.0262(3) 0.0502(4) 0.0347(3) -0.0046(3) 0.0001(2) -0.0006(3)
O1 0.097(4) 0.049(2) 0.057(2) -0.001(2) 0.017(2) -0.021(3)
O2 0.069(3) 0.066(3) 0.051(3) 0.015(2) 0.000(2) -0.015(2)
O3 0.097(4) 0.043(2) 0.057(3) -0.0031(18) 0.019(3) 0.017(2)
O4 0.084(4) 0.062(3) 0.058(3) 0.002(2) -0.006(2) 0.025(3)
O5 0.0284(17) 0.067(3) 0.059(2) -0.013(2) 0.0079(16) -0.0001(16)
O6 0.0363(19) 0.085(3) 0.052(2) -0.017(2) 0.0067(17) 0.0022(19)
O7 0.0278(18) 0.099(3) 0.051(2) -0.017(2) 0.0037(16) -0.0026(19)
O8 0.038(2) 0.160(7) 0.060(3) -0.046(3) -0.001(2) -0.006(3)
O9 0.101(5) 0.180(9) 0.094(5) -0.019(6) -0.039(4) -0.020(6)
O10 0.177(9) 0.107(6) 0.134(7) -0.045(5) 0.069(7) -0.103(6)
O11 0.157(8) 0.114(6) 0.079(4) -0.041(4) -0.022(5) 0.051(6)
O12 0.148(7) 0.134(6) 0.058(3) -0.007(4) 0.022(4) -0.060(6)
C1 0.051(3) 0.047(3) 0.052(3) 0.000(3) 0.010(3) -0.002(2)
C2 0.059(3) 0.040(3) 0.047(3) 0.001(2) 0.005(3) -0.009(2)
C3 0.059(4) 0.054(3) 0.040(3) -0.001(3) 0.001(3) -0.011(3)
C4 0.058(4) 0.050(3) 0.043(3) 0.005(2) 0.001(3) -0.008(3)
C5 0.053(3) 0.054(3) 0.046(3) -0.003(3) 0.006(3) -0.010(3)
C6 0.069(4) 0.055(3) 0.039(3) 0.004(3) -0.003(3) -0.012(3)
C7 0.069(4) 0.057(4) 0.044(3) -0.002(3) -0.002(3) -0.008(3)
C8 0.070(4) 0.049(3) 0.048(3) -0.004(3) -0.001(3) -0.016(3)
C9 0.077(5) 0.063(4) 0.045(3) -0.005(3) 0.001(3) -0.010(3)
C10 0.097(6) 0.078(5) 0.060(4) -0.013(4) -0.016(4) 0.013(5)
C11 0.108(7) 0.075(5) 0.056(4) -0.020(4) -0.007(4) 0.013(5)
C12 0.072(5) 0.084(5) 0.044(3) -0.016(3) -0.003(3) -0.004(4)
C13 0.068(4) 0.080(5) 0.044(3) -0.011(3) 0.001(3) -0.003(4)
C14 0.082(6) 0.093(6) 0.054(4) -0.009(4) -0.003(4) 0.010(5)
C15 0.105(7) 0.100(7) 0.070(5) -0.002(5) -0.012(5) 0.028(6)
C16 0.111(7) 0.083(6) 0.068(5) -0.014(5) 0.006(5) 0.023(5)
C17 0.088(5) 0.079(5) 0.047(4) -0.016(4) -0.001(3) 0.006(4)
C18 0.064(4) 0.066(4) 0.043(3) -0.007(3) 0.001(3) -0.007(3)
C21 0.062(4) 0.081(5) 0.043(3) -0.020(3) 0.001(3) -0.008(3)
C22 0.073(5) 0.090(5) 0.051(4) -0.015(4) 0.012(3) -0.016(4)
C23 0.058(4) 0.100(6) 0.049(4) -0.025(4) 0.007(3) -0.028(4)
C24 0.037(3) 0.079(4) 0.047(3) -0.018(3) 0.005(2) -0.006(3)
C25 0.049(3) 0.081(5) 0.053(4) -0.019(3) 0.008(3) -0.010(3)
C26 0.102(7) 0.094(6) 0.066(5) -0.023(5) 0.022(5) -0.036(6)
C27 0.205(17) 0.141(11) 0.087(7) -0.035(7) 0.053(9) -0.099(12)
C28 0.157(13) 0.161(13) 0.095(8) -0.054(8) 0.026(8) -0.104(11)
C29 0.098(7) 0.148(10) 0.067(5) -0.042(6) 0.010(5) -0.056(7)
C30 0.061(4) 0.087(5) 0.051(4) -0.024(4) 0.000(3) -0.011(4)
C32 0.76(15) 0.25(7) 0.56(13) -0.09(8) -0.09(11) -0.26(10)
C33 0.035(3) 0.075(4) 0.042(3) -0.015(3) 0.004(2) -0.005(2)
C34 0.025(2) 0.070(4) 0.046(3) -0.013(3) 0.003(2) -0.006(2)
C35 0.028(2) 0.059(3) 0.043(3) -0.009(2) 0.005(2) 0.001(2)
C36 0.033(2) 0.054(3) 0.041(3) -0.004(2) 0.0061(19) 0.001(2)
C37 0.028(2) 0.068(4) 0.039(2) -0.009(3) 0.0009(19) -0.001(2)
C38 0.026(2) 0.071(4) 0.043(3) -0.009(3) 0.000(2) -0.007(2)
C39 0.027(2) 0.096(5) 0.044(3) -0.011(3) 0.002(2) -0.004(3)
C40 0.030(3) 0.085(4) 0.049(3) -0.016(3) 0.006(2) 0.000(3)

loop_
_atom_type_symbol
_atom_type_description
_atom_type_scat_dispersion_real
_atom_type_scat_dispersion_imag
_atom_type_scat_source
C C 0.0181 0.0091 'International Tables Vol C Tables 4.2.6.8 and 6.1.1.4'
H H 0.0000 0.0000 'International Tables Vol C Tables 4.2.6.8 and 6.1.1.4'
O O 0.0492 0.0322 'International Tables Vol C Tables 4.2.6.8 and 6.1.1.4'
Zn Zn -1.5491 0.6778 'International Tables Vol C Tables 4.2.6.8 and 6.1.1.4'
N N 0.0311 0.0180 'International Tables Vol C Tables 4.2.6.8 and 6.1.1.4'

loop_
_geom_angle_atom_site_label_1
_geom_angle_atom_site_label_2
_geom_angle_atom_site_label_3
_geom_angle
_geom_angle_site_symmetry_1
_geom_angle_site_symmetry_3
O6 Zn1 O4 127.5(2) . .
O6 Zn1 O9 114.3(4) . .
O4 Zn1 O9 117.5(4) . .
O6 Zn1 O1 97.4(2) . .
O4 Zn1 O1 95.2(3) . .
O9 Zn1 O1 84.0(4) . .
O6 Zn1 O10 87.5(3) . .
O4 Zn1 O10 87.0(4) . .
O9 Zn1 O10 87.8(5) . .
O1 Zn1 O10 171.6(3) . .
O2 Zn2 O3 130.0(2) . .
O2 Zn2 O7 109.2(2) . .
O3 Zn2 O7 108.4(2) . .
O2 Zn2 O5 102.4(2) . .
O3 Zn2 O5 96.2(2) . .
O7 Zn2 O5 107.83(17) . .
O2 Zn2 O8 87.7(2) . .
O3 Zn2 O8 85.6(3) . .
O7 Zn2 O8 57.59(17) . .
O5 Zn2 O8 164.78(17) . .
C1 O1 Zn1 135.8(4) . .
C1 O2 Zn2 128.9(4) . .
C5 O3 Zn2 132.0(4) 2_556 .
C5 O4 Zn1 117.4(5) 2_556 .
C36 O5 Zn2 121.2(4) . .
C36 O6 Zn1 144.2(4) . .
C39 O7 Zn2 101.3(4) . .
C39 O8 Zn2 79.1(4) . .
C41 O10 Zn1 134.0(11) . .
C11 O11 C19A 119.0(17) . .
C11 O11 C19B 124.3(14) . .
C31B O12 C22 123.9(16) . .
C22 O12 C31A 121.1(16) . .
C41 N1 C44 119(2) . .
C41 N1 C43 114.7(18) . .
C44 N1 C43 126(2) . .
C53 N2 C55 112(3) . .
C53 N2 C56 113(3) . .
C55 N2 C56 132(4) . .
C57 N3 C59 114(3) . .
C57 N3 C60 112(4) . .
C59 N3 C60 128(5) . .
O1 C1 O2 125.6(6) . .
O1 C1 C2 117.4(6) . .
O2 C1 C2 117.0(6) . .
C3 C2 C8 119.2(6) . .
C3 C2 C1 120.1(6) . .
C8 C2 C1 120.8(5) . .
C4 C3 C2 119.8(6) . .
C4 C3 H3 120.1 . .
C2 C3 H3 120.1 . .
C3 C4 C6 120.0(6) . .
C3 C4 C5 120.1(6) . .
C6 C4 C5 120.0(6) . .
O4 C5 O3 124.0(6) 2_546 2_546
O4 C5 C4 119.4(6) 2_546 .
O3 C5 C4 116.5(5) 2_546 .
C7 C6 C4 120.8(6) . .
C7 C6 H6 119.6 . .
C4 C6 H6 119.6 . .
C6 C7 C8 118.9(6) . .
C6 C7 C9 120.7(6) . .
C8 C7 C9 120.3(6) . .
C7 C8 C2 121.2(6) . .
C7 C8 H8 119.4 . .
C2 C8 H8 119.4 . .
C10 C9 C18 119.7(7) . .
C10 C9 C7 117.7(7) . .
C18 C9 C7 122.5(7) . .
C9 C10 C11 121.5(8) . .
C9 C10 H10 119.2 . .
C11 C10 H10 119.3 . .
O11 C11 C12 118.1(7) . .
O11 C11 C10 121.2(9) . .
C12 C11 C10 120.6(8) . .
C11 C12 C13 119.0(7) . .
C11 C12 C21 119.6(8) . 1_556
C13 C12 C21 121.3(8) . 1_556
C14 C13 C12 121.6(7) . .
C14 C13 C18 118.2(7) . .
C12 C13 C18 120.2(7) . .
C15 C14 C13 122.3(8) . .
C15 C14 H14 118.8 . .
C13 C14 H14 118.9 . .
C14 C15 C16 120.5(9) . .
C14 C15 H15 119.7 . .
C16 C15 H15 119.8 . .
C17 C16 C15 119.0(9) . .
C17 C16 H16 120.5 . .
C15 C16 H16 120.4 . .
C16 C17 C18 122.4(7) . .
C16 C17 H17 118.8 . .
C18 C17 H17 118.8 . .
C9 C18 C13 118.9(7) . .
C9 C18 C17 123.5(6) . .
C13 C18 C17 117.5(7) . .
O11 C19A C20A 98(7) . .
O11 C19A H19A 111.4 . .
C20A C19A H19A 112.7 . .
O11 C19A H19B 112.0 . .
C20A C19A H19B 112.8 . .
H19A C19A H19B 109.4 . .
O11 C19B C20B 109(4) . .
O11 C19B H19C 110.3 . .
C20B C19B H19C 109.2 . .
O11 C19B H19D 109.9 . .
C20B C19B H19D 110.1 . .
H19C C19B H19D 108.4 . .
C19A C20A H20A 108.2 . .
C19A C20A H20B 112.6 . .
H20A C20A H20B 109.1 . .
C19A C20A H20C 110.1 . .
H20A C20A H20C 108.5 . .
H20B C20A H20C 108.2 . .
C19B C20B H20D 125.1 . .
C19B C20B H20E 127.1 . .
H20D C20B H20E 89.1 . .
C19B C20B H20F 127.1 . .
H20D C20B H20F 88.3 . .
H20E C20B H20F 87.7 . .
C22 C21 C30 119.7(6) . .
C22 C21 C12 119.2(7) . 1_554
C30 C21 C12 121.1(7) . 1_554
O12 C22 C21 117.9(7) . .
O12 C22 C23 122.3(7) . .
C21 C22 C23 119.7(7) . .
C24 C23 C22 121.8(7) . .
C24 C23 H23 119.1 . .
C22 C23 H23 119.1 . .
C23 C24 C25 120.1(6) . .
C23 C24 C33 118.9(6) . .
C25 C24 C33 120.9(6) . .
C26 C25 C30 118.3(7) . .
C26 C25 C24 123.9(7) . .
C30 C25 C24 117.8(7) . .
C27 C26 C25 121.7(10) . .
C27 C26 H26 119.2 . .
C25 C26 H26 119.1 . .
C26 C27 C28 119.3(11) . .
C26 C27 H27 120.3 . .
C28 C27 H27 120.3 . .
C29 C28 C27 120.2(10) . .
C29 C28 H28 119.9 . .
C27 C28 H28 119.9 . .
C28 C29 C30 123.3(9) . .
C28 C29 H29 118.4 . .
C30 C29 H29 118.3 . .
C29 C30 C21 122.4(7) . .
C29 C30 C25 117.1(8) . .
C21 C30 C25 120.5(7) . .
O12 C31A C32 111(3) . .
O12 C31A H31A 109.6 . .
C32 C31A H31A 109.4 . .
O12 C31A H31B 109.6 . .
C32 C31A H31B 109.6 . .
H31A C31A H31B 108.1 . .
O12 C31B C32 108(3) . .
O12 C31B H31C 110.3 . .
C32 C31B H31C 110.1 . .
O12 C31B H31D 109.8 . .
C32 C31B H31D 110.0 . .
H31C C31B H31D 108.4 . .
C31A C32 H32A 124.6 . .
C31A C32 H32B 124.7 . .
H32A C32 H32B 90.8 . .
C31A C32 H32C 125.0 . .
H32A C32 H32C 90.8 . .
H32B C32 H32C 90.6 . .
C34 C33 C40 118.2(5) . .
C34 C33 C24 120.5(5) . .
C40 C33 C24 121.1(5) . .
C33 C34 C35 122.0(5) . .
C33 C34 H34 119.0 . .
C35 C34 H34 119.0 . .
C37 C35 C34 118.6(5) . .
C37 C35 C36 121.0(5) . .
C34 C35 C36 120.4(5) . .
O5 C36 O6 126.0(5) . .
O5 C36 C35 116.8(5) . .
O6 C36 C35 117.2(5) . .
C38 C37 C35 120.5(5) . .
C38 C37 H37 119.8 . .
C35 C37 H37 119.7 . .
C37 C38 C40 119.7(5) . .
C37 C38 C39 119.4(5) . 1_655
C40 C38 C39 120.8(5) . 1_655
O8 C39 O7 122.0(5) . .
O8 C39 C38 120.1(5) . 1_455
O7 C39 C38 117.9(5) . 1_455
C33 C40 C38 120.9(5) . .
C33 C40 H40 119.5 . .
C38 C40 H40 119.6 . .
O10 C41 N1 116.6(16) . .
O10 C41 C42 129.3(18) . .
N1 C41 C42 113.9(17) . .
C41 C42 H42A 109.0 . .
C41 C42 H42B 109.7 . .
H42A C42 H42B 109.5 . .
C41 C42 H42C 109.7 . .
H42A C42 H42C 109.4 . .
H42B C42 H42C 109.5 . .
N1 C43 H43A 109.4 . .
N1 C43 H43B 109.9 . .
H43A C43 H43B 109.2 . .
N1 C43 H43C 109.8 . .
H43A C43 H43C 109.3 . .
H43B C43 H43C 109.3 . .
N1 C44 H44A 109.3 . .
N1 C44 H44B 109.5 . .
H44A C44 H44B 109.5 . .
N1 C44 H44C 109.7 . .
H44A C44 H44C 109.5 . .
H44B C44 H44C 109.5 . .
O14 C53 N2 115(4) . .
O14 C53 C54 143(5) . .
N2 C53 C54 101(3) . .
C53 C54 H54A 110.3 . .
C53 C54 H54B 111.8 . .
H54A C54 H54B 103.4 . .
C53 C54 H54C 114.1 . .
H54A C54 H54C 115.5 . .
H54B C54 H54C 100.8 . .
N2 C55 H55A 110.2 . .
N2 C55 H55B 109.1 . .
H55A C55 H55B 109.5 . .
N2 C55 H55C 109.2 . .
H55A C55 H55C 109.4 . .
H55B C55 H55C 109.4 . .
N2 C56 H56A 109.1 . .
N2 C56 H56B 108.3 . .
H56A C56 H56B 109.1 . .
N2 C56 H56C 112.4 . .
H56A C56 H56C 109.3 . .
H56B C56 H56C 108.6 . .
O15 C57 N3 118(4) . .
O15 C57 C58 123(4) . .
N3 C57 C58 104(3) . .
C57 C58 H58A 109.4 . .
C57 C58 H58B 109.6 . .
H58A C58 H58B 109.4 . .
C57 C58 H58C 109.5 . .
H58A C58 H58C 109.4 . .
H58B C58 H58C 109.4 . .
N3 C59 H59A 111.7 . .
N3 C59 H59B 110.8 . .
H59A C59 H59B 107.9 . .
N3 C59 H59C 110.7 . .
H59A C59 H59C 107.7 . .
H59B C59 H59C 107.9 . .
N3 C60 H60A 109.7 . .
N3 C60 H60B 111.1 . .
H60A C60 H60B 108.9 . .
N3 C60 H60C 109.6 . .
H60A C60 H60C 108.8 . .
H60B C60 H60C 108.6 . .
C61 O16 H16A 121.5 . .
C61 C62 H62A 109.0 . .
C61 C62 H62B 111.2 . .
H62A C62 H62B 107.7 . .
C61 C62 H62C 113.3 . .
H62A C62 H62C 107.2 . .
H62B C62 H62C 108.1 . .
O16 C61 C62 101(3) . .
O16 C61 H61A 113.2 . .
C62 C61 H61A 113.4 . .
O16 C61 H61B 111.3 . .
C62 C61 H61B 108.4 . .
H61A C61 H61B 109.3 . .

loop_
_geom_bond_atom_site_label_1
_geom_bond_atom_site_label_2
_geom_bond_distance
_geom_bond_site_symmetry_2
Zn1 O6 1.977(4) .
Zn1 O4 1.999(5) .
Zn1 O9 2.002(7) .
Zn1 O1 2.031(5) .
Zn1 O10 2.062(6) .
Zn2 O2 1.940(5) .
Zn2 O3 1.954(5) .
Zn2 O7 1.970(4) .
Zn2 O5 1.980(4) .
Zn2 O8 2.476(5) .
O1 C1 1.240(8) .
O2 C1 1.241(8) .
O3 C5 1.278(8) 2_556
O4 C5 1.227(9) 2_556
O5 C36 1.253(7) .
O6 C36 1.259(7) .
O7 C39 1.275(8) .
O8 C39 1.226(9) .
O10 C41 1.215(17) .
O11 C11 1.362(11) .
O11 C19A 1.38(2) .
O11 C19B 1.39(2) .
O12 C31B 1.35(2) .
O12 C22 1.355(11) .
O12 C31A 1.36(2) .
O14 C53 1.27(3) .
O15 C57 1.24(3) .
O17 O18 1.68(15) .
N1 C41 1.382(19) .
N1 C44 1.46(2) .
N1 C43 1.51(2) .
N2 C53 1.43(3) .
N2 C55 1.45(2) .
N2 C56 1.48(3) .
N3 C57 1.42(3) .
N3 C59 1.48(3) .
N3 C60 1.50(3) .
C1 C2 1.487(9) .
C2 C3 1.397(9) .
C2 C8 1.404(9) .
C3 C4 1.380(9) .
C3 H3 0.9300 .
C4 C6 1.406(9) .
C4 C5 1.476(9) .
C5 O4 1.227(9) 2_546
C5 O3 1.278(8) 2_546
C6 C7 1.377(10) .
C6 H6 0.9300 .
C7 C8 1.385(10) .
C7 C9 1.496(9) .
C8 H8 0.9300 .
C9 C10 1.366(12) .
C9 C18 1.408(12) .
C10 C11 1.406(12) .
C10 H10 0.9300 .
C11 C12 1.373(13) .
C12 C13 1.414(12) .
C12 C21 1.499(9) 1_556
C13 C14 1.408(13) .
C13 C18 1.426(10) .
C14 C15 1.347(15) .
C14 H14 0.9300 .
C15 C16 1.414(14) .
C15 H15 0.9300 .
C16 C17 1.349(14) .
C16 H16 0.9300 .
C17 C18 1.434(11) .
C17 H17 0.9300 .
C19A C20A 1.54(3) .
C19A H19A 0.9700 .
C19A H19B 0.9700 .
C19B C20B 1.51(3) .
C19B H19C 0.9700 .
C19B H19D 0.9700 .
C20A H20A 0.9671 .
C20A H20B 0.9711 .
C20A H20C 0.9687 .
C20B H20D 1.1162 .
C20B H20E 1.1365 .
C20B H20F 1.1363 .
C21 C22 1.374(11) .
C21 C30 1.417(12) .
C21 C12 1.499(9) 1_554
C22 C23 1.413(10) .
C23 C24 1.353(11) .
C23 H23 0.9300 .
C24 C25 1.431(10) .
C24 C33 1.495(8) .
C25 C26 1.418(13) .
C25 C30 1.419(10) .
C26 C27 1.355(16) .
C26 H26 0.9300 .
C27 C28 1.404(19) .
C27 H27 0.9300 .
C28 C29 1.324(18) .
C28 H28 0.9300 .
C29 C30 1.410(13) .
C29 H29 0.9300 .
C31A C32 1.50(3) .
C31A H31A 0.9700 .
C31A H31B 0.9700 .
C31B C32 1.55(3) .
C31B H31C 0.9700 .
C31B H31D 0.9700 .
C32 H32A 1.1099 .
C32 H32B 1.1108 .
C32 H32C 1.1134 .
C33 C34 1.383(8) .
C33 C40 1.394(8) .
C34 C35 1.399(8) .
C34 H34 0.9300 .
C35 C37 1.391(7) .
C35 C36 1.491(7) .
C37 C38 1.386(8) .
C37 H37 0.9300 .
C38 C40 1.394(9) .
C38 C39 1.491(7) 1_655
C39 C38 1.491(7) 1_455
C40 H40 0.9300 .
C41 C42 1.53(2) .
C42 H42A 0.9602 .
C42 H42B 0.9602 .
C42 H42C 0.9602 .
C43 H43A 0.9622 .
C43 H43B 0.9623 .
C43 H43C 0.9622 .
C44 H44A 0.9601 .
C44 H44B 0.9601 .
C44 H44C 0.9601 .
C53 C54 1.55(3) .
C54 H54A 0.9873 .
C54 H54B 0.9879 .
C54 H54C 0.9852 .
C55 H55A 0.9604 .
C55 H55B 0.9604 .
C55 H55C 0.9604 .
C56 H56A 0.9643 .
C56 H56B 0.9640 .
C56 H56C 0.9660 .
C57 C58 1.53(3) .
C58 H58A 0.9604 .
C58 H58B 0.9604 .
C58 H58C 0.9604 .
C59 H59A 0.9768 .
C59 H59B 0.9753 .
C59 H59C 0.9752 .
C60 H60A 0.9663 .
C60 H60B 0.9673 .
C60 H60C 0.9662 .
O16 C61 1.36(3) .
O16 H16A 0.9223 .
C62 C61 1.54(3) .
C62 H62A 0.9771 .
C62 H62B 0.9758 .
C62 H62C 0.9822 .
C61 H61A 0.9700 .
C61 H61B 0.9700 .

loop_
_geom_hbond_atom_site_label_D
_geom_hbond_atom_site_label_H
_geom_hbond_atom_site_label_A
_geom_hbond_distance_DH
_geom_hbond_distance_HA
_geom_hbond_distance_DA
_geom_hbond_angle_DHA
_geom_hbond_site_symmetry_A
C60 H60B O11 0.97 2.52 3.22(5) 129.2 1_554
C59 H59B O5 0.98 2.56 3.48(6) 158.4 .
C55 H55C N1 0.96 2.53 3.45(4) 158.3 .
C55 H55B O9 0.96 1.82 2.68(3) 147.7 .
C54 H54C O16 0.99 2.47 3.01(7) 114.5 2_756
C42 H42B O4 0.96 2.63 3.34(3) 131.3 .
C60 H60B O11 0.97 2.52 3.22(5) 129.2 1_554
C59 H59B O5 0.98 2.56 3.48(6) 158.4 .
C56 H56B O8 0.96 2.44 3.33(6) 153.6 1_655
C55 H55C N1 0.96 2.53 3.45(4) 158.3 .
C55 H55B O9 0.96 1.82 2.68(3) 147.7 .
C54 H54C O16 0.99 2.47 3.01(7) 114.5 2_756
C42 H42B O4 0.96 2.63 3.34(3) 131.3 .
C60 H60B O11 0.97 2.52 3.22(5) 129.2 1_554
C59 H59A O7 0.98 2.65 3.33(5) 127.0 .
C56 H56B O8 0.96 2.44 3.33(6) 153.6 1_655
C55 H55C N1 0.96 2.53 3.45(4) 158.3 .
C55 H55B O9 0.96 1.82 2.68(3) 147.7 .
C54 H54C O16 0.99 2.47 3.01(7) 114.5 2_756
C42 H42B O4 0.96 2.63 3.34(3) 131.3 .
O16 H16A O9 0.92 1.99 2.85(5) 155.5 2_646
C60 H60B O11 0.97 2.52 3.22(5) 129.2 1_554
C59 H59A O7 0.98 2.65 3.33(5) 127.0 .
C55 H55C N1 0.96 2.53 3.45(4) 158.3 .
C55 H55B O9 0.96 1.82 2.68(3) 147.7 .
C54 H54C O16 0.99 2.47 3.01(7) 114.5 2_756
C42 H42B O4 0.96 2.63 3.34(3) 131.3 .
C60 H60B O11 0.97 2.52 3.22(5) 129.2 1_554
C59 H59A O7 0.98 2.65 3.33(5) 127.0 .
C55 H55C N1 0.96 2.53 3.45(4) 158.3 .
C55 H55B O9 0.96 1.82 2.68(3) 147.7 .
C54 H54C O16 0.99 2.47 3.01(7) 114.5 2_756
C42 H42B O4 0.96 2.63 3.34(3) 131.3 .
O16 H16A O9 0.92 1.99 2.85(5) 155.5 2_646
C60 H60B O11 0.97 2.52 3.22(5) 129.2 1_554
C59 H59A O7 0.98 2.65 3.33(5) 127.0 .
C56 H56B O8 0.96 2.44 3.33(6) 153.6 1_655
C55 H55C N1 0.96 2.53 3.45(4) 158.3 .
C55 H55B O9 0.96 1.82 2.68(3) 147.7 .
C54 H54C O16 0.99 2.47 3.01(7) 114.5 2_756
C60 H60B O11 0.97 2.52 3.22(5) 129.2 1_554
C55 H55C N1 0.96 2.53 3.45(4) 158.3 .
C55 H55B O9 0.96 1.82 2.68(3) 147.7 .
C54 H54C O16 0.99 2.47 3.01(7) 114.5 2_756
O16 H16A O9 0.92 1.99 2.85(5) 155.5 2_646
C59 H59A O7 0.98 2.65 3.33(5) 127.0 .
C56 H56B O8 0.96 2.44 3.33(6) 153.6 1_655
C55 H55C N1 0.96 2.53 3.45(4) 158.3 .
C55 H55B O9 0.96 1.82 2.68(3) 147.7 .
C54 H54C O16 0.99 2.47 3.01(7) 114.5 2_756
C59 H59A O7 0.98 2.65 3.33(5) 127.0 .
C56 H56B O8 0.96 2.44 3.33(6) 153.6 1_655
C55 H55C N1 0.96 2.53 3.45(4) 158.3 .
C55 H55B O9 0.96 1.82 2.68(3) 147.7 .
C42 H42B O4 0.96 2.63 3.34(3) 131.3 .
C60 H60B O11 0.97 2.52 3.22(5) 129.2 1_554
C59 H59A O7 0.98 2.65 3.33(5) 127.0 .
C56 H56B O8 0.96 2.44 3.33(6) 153.6 1_655
C55 H55C N1 0.96 2.53 3.45(4) 158.3 .
C55 H55B O9 0.96 1.82 2.68(3) 147.7 .
C54 H54C O16 0.99 2.47 3.01(7) 114.5 2_756
C59 H59A O7 0.98 2.65 3.33(5) 127.0 .
C55 H55C N1 0.96 2.53 3.45(4) 158.3 .
C55 H55B O9 0.96 1.82 2.68(3) 147.7 .
C54 H54C O16 0.99 2.47 3.01(7) 114.5 2_756
C60 H60B O11 0.97 2.52 3.22(5) 129.2 1_554
C59 H59A O7 0.98 2.65 3.33(5) 127.0 .
C56 H56B O8 0.96 2.44 3.33(6) 153.6 1_655
C55 H55C N1 0.96 2.53 3.45(4) 158.3 .
C55 H55B O9 0.96 1.82 2.68(3) 147.7 .
C60 H60B O11 0.97 2.52 3.22(5) 129.2 1_554
C55 H55C N1 0.96 2.53 3.45(4) 158.3 .
C55 H55B O9 0.96 1.82 2.68(3) 147.7 .
C54 H54C O16 0.99 2.47 3.01(7) 114.5 2_756
C54 H54A O4 0.99 2.94 3.88(14) 158.6 1_655
C60 H60B O11 0.97 2.52 3.22(5) 129.2 1_554
C59 H59A O7 0.98 2.65 3.33(5) 127.0 .
C55 H55C N1 0.96 2.53 3.45(4) 158.3 .
C55 H55B O9 0.96 1.82 2.68(3) 147.7 .
C54 H54C O16 0.99 2.47 3.01(7) 114.5 2_756
C56 H56B O8 0.96 2.44 3.33(6) 153.6 1_655
C55 H55C N1 0.96 2.53 3.45(4) 158.3 .
C55 H55B O9 0.96 1.82 2.68(3) 147.7 .
C54 H54A O4 0.99 2.94 3.88(14) 158.6 1_655
C54 H54C O16 0.99 2.47 3.01(7) 114.5 2_756
C60 H60B O11 0.97 2.52 3.22(5) 129.2 1_554
C59 H59A O7 0.98 2.65 3.33(5) 127.0 .
C55 H55C N1 0.96 2.53 3.45(4) 158.3 .
C55 H55B O9 0.96 1.82 2.68(3) 147.7 .
C54 H54C O16 0.99 2.47 3.01(7) 114.5 2_756
C60 H60B O11 0.97 2.52 3.22(5) 129.2 1_554
C59 H59A O7 0.98 2.65 3.33(5) 127.0 .
C56 H56B O8 0.96 2.44 3.33(6) 153.6 1_655
C55 H55C N1 0.96 2.53 3.45(4) 158.3 .
C55 H55B O9 0.96 1.82 2.68(3) 147.7 .
C54 H54A O4 0.99 2.94 3.88(14) 158.6 1_655
C54 H54C O16 0.99 2.47 3.01(7) 114.5 2_756
C60 H60B O11 0.97 2.52 3.22(5) 129.2 1_554
C56 H56B O8 0.96 2.44 3.33(6) 153.6 1_655
C55 H55C N1 0.96 2.53 3.45(4) 158.3 .
C55 H55B O9 0.96 1.82 2.68(3) 147.7 .
C54 H54C O16 0.99 2.47 3.01(7) 114.5 2_756
C54 H54C O16 0.99 2.47 3.01(7) 114.5 2_756
C55 H55B O9 0.96 1.82 2.68(3) 147.7 .
C55 H55C N1 0.96 2.53 3.45(4) 158.3 .
C56 H56B O8 0.96 2.44 3.33(6) 153.6 1_655
C60 H60B O11 0.97 2.52 3.22(5) 129.2 1_554
C54 H54C O16 0.99 2.47 3.01(7) 114.5 2_756
C55 H55B O9 0.96 1.82 2.68(3) 147.7 .
C55 H55C N1 0.96 2.53 3.45(4) 158.3 .
C59 H59A O7 0.98 2.65 3.33(5) 127.0 .
C60 H60B O11 0.97 2.52 3.22(5) 129.2 1_554
C54 H54C O16 0.99 2.47 3.01(7) 114.5 2_756
C54 H54A O4 0.99 2.94 3.88(14) 158.6 1_655
C55 H55B O9 0.96 1.82 2.68(3) 147.7 .
C55 H55C N1 0.96 2.53 3.45(4) 158.3 .
C56 H56B O8 0.96 2.44 3.33(6) 153.6 1_655
C60 H60B O11 0.97 2.52 3.22(5) 129.2 1_554
C54 H54C O16 0.99 2.47 3.01(7) 114.5 2_756
C55 H55B O9 0.96 1.82 2.68(3) 147.7 .
C55 H55C N1 0.96 2.53 3.45(4) 158.3 .
C56 H56B O8 0.96 2.44 3.33(6) 153.6 1_655
C59 H59A O7 0.98 2.65 3.33(5) 127.0 .
C60 H60B O11 0.97 2.52 3.22(5) 129.2 1_554
C55 H55B O9 0.96 1.82 2.68(3) 147.7 .
C55 H55C N1 0.96 2.53 3.45(4) 158.3 .
C60 H60B O11 0.97 2.52 3.22(5) 129.2 1_554
C54 H54C O16 0.99 2.47 3.01(7) 114.5 2_756
C54 H54A O4 0.99 2.94 3.88(14) 158.6 1_655
C55 H55B O9 0.96 1.82 2.68(3) 147.7 .
C55 H55C N1 0.96 2.53 3.45(4) 158.3 .
C56 H56B O8 0.96 2.44 3.33(6) 153.6 1_655
C59 H59A O7 0.98 2.65 3.33(5) 127.0 .
C60 H60B O11 0.97 2.52 3.22(5) 129.2 1_554
C54 H54A O4 0.99 2.94 3.88(14) 158.6 1_655
C54 H54C O16 0.99 2.47 3.01(7) 114.5 2_756
C55 H55B O9 0.96 1.82 2.68(3) 147.7 .
C55 H55C N1 0.96 2.53 3.45(4) 158.3 .
C56 H56B O8 0.96 2.44 3.33(6) 153.6 1_655
C60 H60B O11 0.97 2.52 3.22(5) 129.2 1_554
C55 H55B O9 0.96 1.82 2.68(3) 147.7 .
C55 H55C N1 0.96 2.53 3.45(4) 158.3 .
C56 H56B O8 0.96 2.44 3.33(6) 153.6 1_655
C59 H59A O7 0.98 2.65 3.33(5) 127.0 .
C60 H60B O11 0.97 2.52 3.22(5) 129.2 1_554
C54 H54C O16 0.99 2.47 3.01(7) 114.5 2_756
C55 H55B O9 0.96 1.82 2.68(3) 147.7 .
C55 H55C N1 0.96 2.53 3.45(4) 158.3 .
C56 H56B O8 0.96 2.44 3.33(6) 153.6 1_655
C59 H59B O5 0.98 2.56 3.48(6) 158.4 .
C60 H60B O11 0.97 2.52 3.22(5) 129.2 1_554
C42 H42B O4 0.96 2.63 3.34(3) 131.3 .
C54 H54C O16 0.99 2.47 3.01(7) 114.5 2_756
C55 H55B O9 0.96 1.82 2.68(3) 147.7 .
C55 H55C N1 0.96 2.53 3.45(4) 158.3 .
C56 H56B O8 0.96 2.44 3.33(6) 153.6 1_655
C59 H59A O7 0.98 2.65 3.33(5) 127.0 .
C60 H60B O11 0.97 2.52 3.22(5) 129.2 1_554
C42 H42B O4 0.96 2.63 3.34(3) 131.3 .
C54 H54C O16 0.99 2.47 3.01(7) 114.5 2_756
C55 H55B O9 0.96 1.82 2.68(3) 147.7 .
C55 H55C N1 0.96 2.53 3.45(4) 158.3 .
C54 H54C O16 0.99 2.47 3.01(7) 114.5 2_756
C55 H55B O9 0.96 1.82 2.68(3) 147.7 .
C55 H55C N1 0.96 2.53 3.45(4) 158.3 .
C56 H56B O8 0.96 2.44 3.33(6) 153.6 1_655
C59 H59B O5 0.98 2.56 3.48(6) 158.4 .
C60 H60B O11 0.97 2.52 3.22(5) 129.2 1_554
C54 H54C O16 0.99 2.47 3.01(7) 114.5 2_756
C55 H55B O9 0.96 1.82 2.68(3) 147.7 .
C55 H55C N1 0.96 2.53 3.45(4) 158.3 .
C59 H59B O5 0.98 2.56 3.48(6) 158.4 .
C60 H60B O11 0.97 2.52 3.22(5) 129.2 1_554
C54 H54C O16 0.99 2.47 3.01(7) 114.5 2_756
C55 H55B O9 0.96 1.82 2.68(3) 147.7 .
C55 H55C N1 0.96 2.53 3.45(4) 158.3 .
C56 H56B O8 0.96 2.44 3.33(6) 153.6 1_655
C59 H59B O5 0.98 2.56 3.48(6) 158.4 .
O16 H16A O9 0.92 1.99 2.85(5) 155.5 2_646
C54 H54C O16 0.99 2.47 3.01(7) 114.5 2_756
C55 H55B O9 0.96 1.82 2.68(3) 147.7 .
C55 H55C N1 0.96 2.53 3.45(4) 158.3 .
C59 H59A O7 0.98 2.65 3.33(5) 127.0 .
C60 H60B O11 0.97 2.52 3.22(5) 129.2 1_554
O16 H16A O9 0.92 1.99 2.85(5) 155.5 2_646

loop_
_geom_torsion_atom_site_label_1
_geom_torsion_atom_site_label_2
_geom_torsion_atom_site_label_3
_geom_torsion_atom_site_label_4
_geom_torsion
_geom_torsion_site_symmetry_1
_geom_torsion_site_symmetry_4
Zn1 O1 C1 O2 -23.5(12) . .
Zn1 O1 C1 C2 156.3(6) . .
Zn2 O2 C1 O1 -6.1(11) . .
Zn2 O2 C1 C2 174.1(5) . .
O1 C1 C2 C3 177.1(7) . .
O2 C1 C2 C3 -3.1(10) . .
O1 C1 C2 C8 -2.1(10) . .
O2 C1 C2 C8 177.7(7) . .
C8 C2 C3 C4 -2.0(11) . .
C1 C2 C3 C4 178.8(6) . .
C2 C3 C4 C6 -0.9(11) . .
C2 C3 C4 C5 178.1(7) . .
C3 C4 C5 O4 -1.5(11) . 2_546
C6 C4 C5 O4 177.4(7) . 2_546
C3 C4 C5 O3 -179.8(7) . 2_546
C6 C4 C5 O3 -0.9(10) . 2_546
C3 C4 C6 C7 2.9(12) . .
C5 C4 C6 C7 -176.0(7) . .
C4 C6 C7 C8 -2.0(12) . .
C4 C6 C7 C9 173.8(7) . .
C6 C7 C8 C2 -0.9(12) . .
C9 C7 C8 C2 -176.7(7) . .
C3 C2 C8 C7 2.9(11) . .
C1 C2 C8 C7 -177.9(7) . .
C6 C7 C9 C10 -121.6(9) . .
C8 C7 C9 C10 54.2(12) . .
C6 C7 C9 C18 56.4(12) . .
C8 C7 C9 C18 -127.9(9) . .
C18 C9 C10 C11 -1.9(15) . .
C7 C9 C10 C11 176.1(9) . .
C19A O11 C11 C12 153(2) . .
C19B O11 C11 C12 -174(2) . .
C19A O11 C11 C10 -28(3) . .
C19B O11 C11 C10 5(3) . .
C9 C10 C11 O11 -178.3(11) . .
C9 C10 C11 C12 0.8(17) . .
O11 C11 C12 C13 179.6(10) . .
C10 C11 C12 C13 0.4(16) . .
O11 C11 C12 C21 2.8(16) . 1_556
C10 C11 C12 C21 -176.4(9) . 1_556
C11 C12 C13 C14 176.9(10) . .
C21 C12 C13 C14 -6.4(13) 1_556 .
C11 C12 C13 C18 -0.6(13) . .
C21 C12 C13 C18 176.2(8) 1_556 .
C12 C13 C14 C15 -176.4(11) . .
C18 C13 C14 C15 1.1(15) . .
C13 C14 C15 C16 -1.9(19) . .
C14 C15 C16 C17 2.0(19) . .
C15 C16 C17 C18 -1.3(17) . .
C10 C9 C18 C13 1.7(12) . .
C7 C9 C18 C13 -176.2(7) . .
C10 C9 C18 C17 -175.7(9) . .
C7 C9 C18 C17 6.4(12) . .
C14 C13 C18 C9 -178.0(8) . .
C12 C13 C18 C9 -0.5(12) . .
C14 C13 C18 C17 -0.5(12) . .
C12 C13 C18 C17 177.1(8) . .
C16 C17 C18 C9 178.1(10) . .
C16 C17 C18 C13 0.6(14) . .
C11 O11 C19A C20A 165(7) . .
C19B O11 C19A C20A 55(8) . .
C11 O11 C19B C20B 71(4) . .
C19A O11 C19B C20B 159(6) . .
C31B O12 C22 C21 150(2) . .
C31A O12 C22 C21 -165(2) . .
C31B O12 C22 C23 -28(3) . .
C31A O12 C22 C23 17(3) . .
C30 C21 C22 O12 178.8(9) . .
C12 C21 C22 O12 -2.5(14) 1_554 .
C30 C21 C22 C23 -3.5(14) . .
C12 C21 C22 C23 175.2(8) 1_554 .
O12 C22 C23 C24 179.0(10) . .
C21 C22 C23 C24 1.4(14) . .
C22 C23 C24 C25 3.9(13) . .
C22 C23 C24 C33 -174.3(8) . .
C23 C24 C25 C26 172.8(9) . .
C33 C24 C25 C26 -9.1(13) . .
C23 C24 C25 C30 -6.9(12) . .
C33 C24 C25 C30 171.2(7) . .
C30 C25 C26 C27 -4.0(19) . .
C24 C25 C26 C27 176.3(14) . .
C25 C26 C27 C28 2(3) . .
C26 C27 C28 C29 1(3) . .
C27 C28 C29 C30 -1(3) . .
C28 C29 C30 C21 177.3(15) . .
C28 C29 C30 C25 -1(2) . .
C22 C21 C30 C29 -177.9(11) . .
C12 C21 C30 C29 3.5(14) 1_554 .
C22 C21 C30 C25 0.3(13) . .
C12 C21 C30 C25 -178.4(8) 1_554 .
C26 C25 C30 C29 3.3(14) . .
C24 C25 C30 C29 -176.9(9) . .
C26 C25 C30 C21 -174.9(9) . .
C24 C25 C30 C21 4.8(12) . .
C31B O12 C31A C32 -66(3) . .
C22 O12 C31A C32 -173(4) . .
C22 O12 C31B C32 160(4) . .
C31A O12 C31B C32 61(3) . .
O12 C31A C32 C31B 63(3) . .
O12 C31B C32 C31A -62(3) . .
C23 C24 C33 C34 127.2(8) . .
C25 C24 C33 C34 -50.9(11) . .
C23 C24 C33 C40 -47.4(11) . .
C25 C24 C33 C40 134.5(8) . .
C40 C33 C34 C35 0.1(11) . .
C24 C33 C34 C35 -174.7(7) . .
C33 C34 C35 C37 1.1(10) . .
C33 C34 C35 C36 179.7(6) . .
Zn2 O5 C36 O6 3.0(9) . .
Zn2 O5 C36 C35 -179.0(4) . .
Zn1 O6 C36 O5 -25.9(12) . .
Zn1 O6 C36 C35 156.0(6) . .
C37 C35 C36 O5 -177.2(6) . .
C34 C35 C36 O5 4.2(9) . .
C37 C35 C36 O6 1.1(9) . .
C34 C35 C36 O6 -177.6(6) . .
C34 C35 C37 C38 -1.2(10) . .
C36 C35 C37 C38 -179.8(6) . .
C35 C37 C38 C40 0.2(11) . .
C35 C37 C38 C39 -179.0(6) . 1_655
Zn2 O8 C39 O7 -0.4(8) . .
Zn2 O8 C39 C38 179.9(8) . 1_455
Zn2 O7 C39 O8 0.5(10) . .
Zn2 O7 C39 C38 -179.8(6) . 1_455
C34 C33 C40 C38 -1.1(11) . .
C24 C33 C40 C38 173.6(7) . .
C37 C38 C40 C33 1.0(11) . .
C39 C38 C40 C33 -179.8(7) 1_655 .
Zn1 O10 C41 N1 153.4(16) . .
Zn1 O10 C41 C42 -20(4) . .
C44 N1 C41 O10 -174(2) . .
C43 N1 C41 O10 -1(3) . .
C44 N1 C41 C42 0(3) . .
C43 N1 C41 C42 173(2) . .
C55 N2 C53 O14 -24(8) . .
C56 N2 C53 O14 173(6) . .
C55 N2 C53 C54 145(7) . .
C56 N2 C53 C54 -19(9) . .
C59 N3 C57 O15 -59(8) . .
C60 N3 C57 O15 145(6) . .
C59 N3 C57 C58 162(7) . .
C60 N3 C57 C58 6(8) . .
